data_7122130
loop_
_publ_author_name
'Kelly, Rory P.'
'Toniolo, Davide'
'Tirani, Farzaneh Fadaei'
'Maron, Laurent'
'Mazzanti, Marinella'

_publ_section_title
;
 A tetranuclear samarium(ii) inverse sandwich from direct reduction of
 toluene by a samarium(ii) siloxide.
;
_journal_issue 73
_journal_name_full 'Chemical communications (Cambridge, England)'
_journal_page_first 10268
_journal_page_last 10271
_journal_paper_doi 10.1039/c8cc04169e
_journal_volume 54
_journal_year 2018
_chemical_formula_moiety 'C79 H170 O24 Si6 Sm4'
_chemical_formula_sum 'C79 H170 O24 Si6 Sm4'
_chemical_formula_weight 2274.08
_space_group_crystal_system triclinic
_space_group_IT_number 2
_space_group_name_Hall '-P 1'
_space_group_name_H-M_alt 'P -1'
_symmetry_space_group_name_Hall '-P 1'
_symmetry_space_group_name_H-M 'P -1'
_atom_sites_solution_hydrogens geom
_atom_sites_solution_primary direct
_atom_sites_solution_secondary difmap
_audit_creation_method SHELXL-2017/1
_audit_update_record
;
2018-05-15 deposited with the CCDC.
2018-08-09 downloaded from the CCDC.
;
_cell_angle_alpha 81.584(4)
_cell_angle_beta 73.829(4)
_cell_angle_gamma 65.648(4)
_cell_formula_units_Z 1
_cell_length_a 13.2055(6)
_cell_length_b 13.2859(6)
_cell_length_c 19.3107(10)
_cell_measurement_reflns_used 9963
_cell_measurement_temperature 140.00(10)
_cell_measurement_theta_max 75.5000
_cell_measurement_theta_min 4.2660
_cell_volume 2962.5(3)
_computing_cell_refinement 'CrysAlisPro 1.171.38.43 (Rigaku OD, 2015)'
_computing_data_collection 'CrysAlisPro 1.171.38.43 (Rigaku OD, 2015)'
_computing_data_reduction 'CrysAlisPro 1.171.38.43 (Rigaku OD, 2015)'
_computing_molecular_graphics 'Olex2 (Dolomanov et al., 2009)'
_computing_publication_material 'CIFTAB (Sheldrick, 2016)'
_computing_structure_refinement 'SHELXL-2017/1 (Sheldrick, 2017)'
_computing_structure_solution 'SHELXT (Sheldrick, 2015)'
_diffrn_ambient_environment N~2~
_diffrn_ambient_temperature 140.00(10)
_diffrn_detector 'CCD plate'
_diffrn_detector_area_resol_mean 5.2817
_diffrn_detector_type AtlasS2
_diffrn_measured_fraction_theta_full 1.000
_diffrn_measured_fraction_theta_max 0.967
_diffrn_measurement_details
;
List of Runs (angles in degrees, time in seconds):

  # Type    Start    End  Width  t~exp~   \w     \q     \k     \f   Frames
#--------------------------------------------------------------------------
  1  \w    133.00 176.00   1.00   20.00    --  111.85  45.00   0.00   43
  2  \w     84.00 112.00   1.00   20.00    --  111.85  61.00-150.00   28
  3  \w    107.00 134.00   1.00   20.00    --  111.85 -30.00-180.00   27
  4  \w     80.00 136.00   1.00   20.00    --  111.85 -61.00-180.00   56
  5  \w     82.00 109.00   1.00   20.00    --  111.85-125.00-150.00   27
  6  \w     65.00 135.00   1.00   20.00    --  111.85 -77.00 -90.00   70
  7  \w     81.00 128.00   1.00   20.00    --  111.85 -42.00 -25.00   47
  8  \w     97.00 122.00   1.00   20.00    --  111.85-125.00  30.00   25
  9  \w     63.00 138.00   1.00   20.00    --  111.85 -61.00  60.00   75
 10  \w     85.00 178.00   1.00   20.00    --  111.85  15.00  90.00   93
 11  \w     84.00 178.00   1.00   20.00    --  111.85  30.00 150.00   94
 12  \w     55.00  83.00   1.00    5.00    --   40.66-125.00 150.00   28
 13  \w     33.00 108.00   1.00   20.00    --  111.85 -94.00  60.00   75
 14  \w     38.00  66.00   1.00   20.00    --  111.85 -42.00 -25.00   28
 15  \w     49.00 122.00   1.00   20.00    --  111.85-125.00 -90.00   73
 16  \w     44.00  71.00   1.00   20.00    --  111.85-125.00-150.00   27
 17  \w     37.00  90.00   1.00   20.00    --  111.85 -30.00-180.00   53
 18  \w     39.00  70.00   1.00   20.00    --  111.85-125.00  30.00   31
 19  \w    -65.00  33.00   1.00    5.00    --  -40.66  38.00 150.00   98
 20  \w    -94.00  -6.00   1.00    5.00    --  -40.66 125.00-120.00   88
 21  \w    -59.00  32.00   1.00    5.00    --  -40.66  57.00-120.00   91
 22  \w   -108.00 -18.00   1.00    5.00    --  -40.66 -38.00 -30.00   90
;
_diffrn_measurement_device 'four-circle diffractometer'
_diffrn_measurement_device_type 'SuperNova, Dual, Cu at zero, AtlasS2'
_diffrn_measurement_method '\w scans'
_diffrn_radiation_monochromator mirror
_diffrn_radiation_probe x-ray
_diffrn_radiation_type 'Cu K\a'
_diffrn_radiation_wavelength 1.54184
_diffrn_reflns_av_R_equivalents 0.0450
_diffrn_reflns_av_unetI/netI 0.0623
_diffrn_reflns_Laue_measured_fraction_full 1.000
_diffrn_reflns_Laue_measured_fraction_max 0.967
_diffrn_reflns_limit_h_max 16
_diffrn_reflns_limit_h_min -16
_diffrn_reflns_limit_k_max 16
_diffrn_reflns_limit_k_min -16
_diffrn_reflns_limit_l_max 24
_diffrn_reflns_limit_l_min -19
_diffrn_reflns_number 21320
_diffrn_reflns_point_group_measured_fraction_full 1.000
_diffrn_reflns_point_group_measured_fraction_max 0.967
_diffrn_reflns_theta_full 67.684
_diffrn_reflns_theta_max 76.187
_diffrn_reflns_theta_min 3.654
_diffrn_source 'micro-focus sealed X-ray tube'
_diffrn_source_type 'SuperNova (Cu) X-ray Source'
_exptl_absorpt_coefficient_mu 15.673
_exptl_absorpt_correction_T_max 0.305
_exptl_absorpt_correction_T_min 0.071
_exptl_absorpt_correction_type gaussian
_exptl_absorpt_process_details
;
CrysAlisPro 1.171.38.43 (Rigaku Oxford Diffraction, 2015)
Numerical absorption correction based on gaussian integration over
a multifaceted crystal model.
Empirical absorption correction using spherical harmonics,
implemented in SCALE3 ABSPACK scaling algorithm.
;
_exptl_crystal_colour 'metallic intense black'
_exptl_crystal_density_diffrn 1.275
_exptl_crystal_description prism
_exptl_crystal_F_000 1168
_exptl_crystal_size_max 0.311
_exptl_crystal_size_mid 0.223
_exptl_crystal_size_min 0.143
_refine_diff_density_max 3.245
_refine_diff_density_min -1.880
_refine_diff_density_rms 0.156
_refine_ls_extinction_method none
_refine_ls_goodness_of_fit_ref 1.028
_refine_ls_hydrogen_treatment constr
_refine_ls_matrix_type full
_refine_ls_number_parameters 572
_refine_ls_number_reflns 11997
_refine_ls_number_restraints 102
_refine_ls_restrained_S_all 1.027
_refine_ls_R_factor_all 0.0594
_refine_ls_R_factor_gt 0.0536
_refine_ls_shift/su_max 0.001
_refine_ls_shift/su_mean 0.000
_refine_ls_structure_factor_coef Fsqd
_refine_ls_weighting_details 'w=1/[\s^2^(Fo^2^)+(0.0917P)^2^+2.0447P] where P=(Fo^2^+2Fc^2^)/3'
_refine_ls_weighting_scheme calc
_refine_ls_wR_factor_gt 0.1396
_refine_ls_wR_factor_ref 0.1455
_reflns_Friedel_coverage 0.000
_reflns_number_gt 10583
_reflns_number_total 11997
_reflns_threshold_expression 'I > 2\s(I)'
_cod_data_source_file c8cc04169e2.cif
_cod_data_source_block shelx
_cod_depositor_comments 'Adding full bibliography for 7122128--7122131.cif.'
_cod_database_code 7122130
_shelx_shelxl_version_number 2017/1
_shelx_space_group_comment
;
The symmetry employed for this shelxl refinement is uniquely defined
by the following loop, which should always be used as a source of
symmetry information in preference to the above space-group names.
They are only intended as comments.
;

loop_
_space_group_symop_operation_xyz
'x, y, z'
'-x, -y, -z'

loop_
_atom_site_label
_atom_site_type_symbol
_atom_site_fract_x
_atom_site_fract_y
_atom_site_fract_z
_atom_site_U_iso_or_equiv
_atom_site_adp_type
_atom_site_occupancy
_atom_site_site_symmetry_order
_atom_site_calc_flag
_atom_site_refinement_flags_posn
_atom_site_refinement_flags_adp
_atom_site_refinement_flags_occupancy
_atom_site_disorder_assembly
_atom_site_disorder_group
Sm1 Sm 0.73102(2) 0.08119(2) 0.72151(2) 0.02332(9) Uani 1 1 d . . . . .
Sm2 Sm 0.58819(2) 0.03138(2) 0.89592(2) 0.02539(9) Uani 1 1 d . . . . .
Si1 Si 0.66233(12) 0.29134(11) 0.81633(7) 0.0274(3) Uani 1 1 d . . . . .
Si2 Si 0.50143(12) 0.05230(11) 0.71326(8) 0.0277(3) Uani 1 1 d . . . . .
Si3 Si 0.90372(12) -0.14287(11) 0.78810(7) 0.0266(3) Uani 1 1 d . . . . .
O1 O 0.6426(3) 0.1790(3) 0.83504(18) 0.0301(7) Uani 1 1 d . . . . .
O2 O 0.7439(4) 0.3124(3) 0.8571(2) 0.0349(8) Uani 1 1 d . . . . .
O3 O 0.5468(4) 0.4037(3) 0.8239(2) 0.0362(8) Uani 1 1 d . . . . .
O4 O 0.7381(3) 0.2730(3) 0.73037(19) 0.0285(7) Uani 1 1 d . . . . .
O21 O 0.5587(3) 0.0422(3) 0.7777(2) 0.0291(7) Uani 1 1 d . . . . .
O22 O 0.5948(3) 0.0843(4) 0.6448(2) 0.0338(8) Uani 1 1 d . . . . .
O23 O 0.3779(3) 0.1528(3) 0.7143(2) 0.0359(8) Uani 1 1 d . . . . .
O24 O 0.4891(4) -0.0579(4) 0.6962(3) 0.0452(11) Uani 1 1 d . . . . .
O41 O 0.7768(3) -0.0614(3) 0.81951(18) 0.0268(7) Uani 1 1 d . . . . .
O42 O 0.9323(3) -0.0824(3) 0.7065(2) 0.0333(8) Uani 1 1 d . . . . .
O43 O 0.9249(4) -0.2668(4) 0.7714(2) 0.0392(9) Uani 1 1 d . . . . .
O44 O 0.9977(3) -0.1581(3) 0.8324(2) 0.0318(8) Uani 1 1 d . . . . .
C1 C 0.7182(6) 0.3524(6) 0.9280(4) 0.0468(15) Uani 1 1 d . . . . .
C2 C 0.8345(8) 0.3247(7) 0.9433(5) 0.064(2) Uani 1 1 d . . . . .
H2A H 0.875295 0.244295 0.946395 0.095 Uiso 1 1 calc R U . . .
H2B H 0.823094 0.356192 0.989056 0.095 Uiso 1 1 calc R U . . .
H2C H 0.879794 0.355990 0.904217 0.095 Uiso 1 1 calc R U . . .
C3 C 0.6495(9) 0.2966(9) 0.9828(4) 0.069(2) Uani 1 1 d . . . . .
H3A H 0.575792 0.315880 0.971388 0.104 Uiso 1 1 calc R U . . .
H3B H 0.636321 0.321484 1.031090 0.104 Uiso 1 1 calc R U . . .
H3C H 0.691975 0.216282 0.981562 0.104 Uiso 1 1 calc R U . . .
C4 C 0.6529(8) 0.4774(7) 0.9264(5) 0.067(2) Uani 1 1 d . . . . .
H4A H 0.697840 0.511491 0.889369 0.100 Uiso 1 1 calc R U . . .
H4B H 0.639560 0.505710 0.973642 0.100 Uiso 1 1 calc R U . . .
H4C H 0.579180 0.495334 0.915289 0.100 Uiso 1 1 calc R U . . .
C5 C 0.4367(5) 0.4281(5) 0.8104(3) 0.0382(12) Uani 1 1 d . . . . .
C6 C 0.3662(6) 0.3864(8) 0.8753(4) 0.0550(17) Uani 1 1 d . . . . .
H6A H 0.405243 0.306203 0.881609 0.083 Uiso 1 1 calc R U . . .
H6B H 0.290462 0.403929 0.867498 0.083 Uiso 1 1 calc R U . . .
H6C H 0.357653 0.422359 0.918649 0.083 Uiso 1 1 calc R U . . .
C7 C 0.3823(7) 0.5534(6) 0.8004(6) 0.062(2) Uani 1 1 d . . . . .
H7A H 0.365546 0.587631 0.846137 0.093 Uiso 1 1 calc R U . . .
H7B H 0.311047 0.574416 0.785363 0.093 Uiso 1 1 calc R U . . .
H7C H 0.435350 0.578773 0.763408 0.093 Uiso 1 1 calc R U . . .
C8 C 0.4508(6) 0.3739(6) 0.7431(4) 0.0462(14) Uani 1 1 d . . . . .
H8A H 0.484909 0.293382 0.750186 0.069 Uiso 1 1 calc R U . . .
H8B H 0.500823 0.397284 0.702345 0.069 Uiso 1 1 calc R U . . .
H8C H 0.375643 0.395824 0.732926 0.069 Uiso 1 1 calc R U . . .
C9 C 0.8013(5) 0.3352(5) 0.6849(3) 0.0380(12) Uani 1 1 d . . . . .
C10 C 0.7341(6) 0.4595(6) 0.6967(4) 0.0498(16) Uani 1 1 d . . . . .
H10A H 0.659602 0.482924 0.685408 0.075 Uiso 1 1 calc R U . . .
H10B H 0.777372 0.500552 0.665085 0.075 Uiso 1 1 calc R U . . .
H10C H 0.722560 0.474532 0.747134 0.075 Uiso 1 1 calc R U . . .
C11 C 0.8139(7) 0.3134(7) 0.6078(4) 0.0529(17) Uani 1 1 d . . . . .
H11A H 0.855509 0.234054 0.599693 0.079 Uiso 1 1 calc R U . . .
H11B H 0.856415 0.354118 0.575099 0.079 Uiso 1 1 calc R U . . .
H11C H 0.737793 0.337849 0.598543 0.079 Uiso 1 1 calc R U . . .
C12 C 0.9172(6) 0.2955(6) 0.7031(4) 0.0497(16) Uani 1 1 d . . . . .
H12A H 0.905594 0.308064 0.753965 0.075 Uiso 1 1 calc R U . . .
H12B H 0.961436 0.336529 0.672702 0.075 Uiso 1 1 calc R U . . .
H12C H 0.959086 0.216387 0.694229 0.075 Uiso 1 1 calc R U . . .
C21 C 0.5953(6) 0.1095(6) 0.5688(3) 0.0495(15) Uani 1 1 d D U . . .
C22A C 0.6565(9) 0.1903(8) 0.5437(5) 0.054(2) Uani 0.753(11) 1 d D U P A 1
H22A H 0.621049 0.251887 0.576523 0.081 Uiso 0.753(11) 1 calc R U P A 1
H22B H 0.649716 0.219001 0.494738 0.081 Uiso 0.753(11) 1 calc R U P A 1
H22C H 0.737682 0.151425 0.543892 0.081 Uiso 0.753(11) 1 calc R U P A 1
C22B C 0.540(2) 0.043(2) 0.5473(14) 0.058(5) Uani 0.247(11) 1 d D U P A 2
H22D H 0.583682 -0.035835 0.554939 0.088 Uiso 0.247(11) 1 calc R U P A 2
H22E H 0.538860 0.058882 0.496231 0.088 Uiso 0.247(11) 1 calc R U P A 2
H22F H 0.461194 0.063643 0.576760 0.088 Uiso 0.247(11) 1 calc R U P A 2
C23A C 0.4769(9) 0.1643(11) 0.5543(6) 0.073(3) Uani 0.753(11) 1 d D U P A 1
H23A H 0.437267 0.113585 0.569429 0.110 Uiso 0.753(11) 1 calc R U P A 1
H23B H 0.483850 0.182540 0.502563 0.110 Uiso 0.753(11) 1 calc R U P A 1
H23C H 0.433041 0.232059 0.581403 0.110 Uiso 0.753(11) 1 calc R U P A 1
C23B C 0.7207(13) 0.073(2) 0.5334(14) 0.061(6) Uani 0.247(11) 1 d D U P A 2
H23D H 0.750488 0.122525 0.545446 0.091 Uiso 0.247(11) 1 calc R U P A 2
H23E H 0.732166 0.073777 0.480973 0.091 Uiso 0.247(11) 1 calc R U P A 2
H23F H 0.761482 -0.002749 0.550689 0.091 Uiso 0.247(11) 1 calc R U P A 2
C24A C 0.6678(10) 0.0029(9) 0.5288(5) 0.064(3) Uani 0.753(11) 1 d D U P A 1
H24A H 0.740968 -0.032604 0.542757 0.095 Uiso 0.753(11) 1 calc R U P A 1
H24B H 0.682182 0.019614 0.476672 0.095 Uiso 0.753(11) 1 calc R U P A 1
H24C H 0.627156 -0.046933 0.541076 0.095 Uiso 0.753(11) 1 calc R U P A 1
C24B C 0.529(2) 0.2317(13) 0.5638(16) 0.066(6) Uani 0.247(11) 1 d D U P A 2
H24D H 0.447980 0.248985 0.587360 0.099 Uiso 0.247(11) 1 calc R U P A 2
H24E H 0.536481 0.256485 0.512907 0.099 Uiso 0.247(11) 1 calc R U P A 2
H24F H 0.558944 0.269673 0.587713 0.099 Uiso 0.247(11) 1 calc R U P A 2
C25 C 0.2635(5) 0.1611(6) 0.7490(4) 0.0437(14) Uani 1 1 d . . . . .
C26 C 0.2587(7) 0.1092(9) 0.8247(5) 0.067(2) Uani 1 1 d . . . . .
H26A H 0.307850 0.030248 0.822067 0.100 Uiso 1 1 calc R U . . .
H26B H 0.179613 0.118536 0.848648 0.100 Uiso 1 1 calc R U . . .
H26C H 0.285498 0.145373 0.852318 0.100 Uiso 1 1 calc R U . . .
C27 C 0.1879(7) 0.2850(7) 0.7524(6) 0.064(2) Uani 1 1 d . . . . .
H27A H 0.211307 0.319891 0.783025 0.097 Uiso 1 1 calc R U . . .
H27B H 0.107617 0.295276 0.772741 0.097 Uiso 1 1 calc R U . . .
H27C H 0.196390 0.318934 0.703704 0.097 Uiso 1 1 calc R U . . .
C28 C 0.2270(6) 0.1044(7) 0.7041(5) 0.0560(19) Uani 1 1 d . . . . .
H28A H 0.231453 0.138744 0.655414 0.084 Uiso 1 1 calc R U . . .
H28B H 0.148015 0.111819 0.726395 0.084 Uiso 1 1 calc R U . . .
H28C H 0.277787 0.025915 0.701227 0.084 Uiso 1 1 calc R U . . .
C29 C 0.5489(6) -0.1731(5) 0.7115(4) 0.0443(14) Uani 1 1 d . . . . .
C30 C 0.5265(10) -0.2332(7) 0.6602(6) 0.076(3) Uani 1 1 d . . . . .
H30A H 0.443998 -0.214209 0.669740 0.114 Uiso 1 1 calc R U . . .
H30B H 0.566202 -0.313114 0.667408 0.114 Uiso 1 1 calc R U . . .
H30C H 0.554875 -0.211041 0.610394 0.114 Uiso 1 1 calc R U . . .
C31 C 0.5018(9) -0.2010(7) 0.7883(6) 0.072(2) Uani 1 1 d . . . . .
H31A H 0.515065 -0.159458 0.820450 0.108 Uiso 1 1 calc R U . . .
H31B H 0.540185 -0.280431 0.798194 0.108 Uiso 1 1 calc R U . . .
H31C H 0.419353 -0.181437 0.796654 0.108 Uiso 1 1 calc R U . . .
C32 C 0.6772(6) -0.2008(6) 0.6976(4) 0.0513(16) Uani 1 1 d . . . . .
H32A H 0.703980 -0.170246 0.650129 0.077 Uiso 1 1 calc R U . . .
H32B H 0.718826 -0.281268 0.698971 0.077 Uiso 1 1 calc R U . . .
H32C H 0.691036 -0.168737 0.734912 0.077 Uiso 1 1 calc R U . . .
C41 C 1.0301(6) -0.1191(6) 0.6453(3) 0.0428(14) Uani 1 1 d . . . . .
C42 C 1.0275(8) -0.0154(8) 0.5992(4) 0.069(2) Uani 1 1 d . . . . .
H42A H 0.957661 0.016306 0.581356 0.104 Uiso 1 1 calc R U . . .
H42B H 1.094708 -0.034298 0.558208 0.104 Uiso 1 1 calc R U . . .
H42C H 1.028410 0.038614 0.628296 0.104 Uiso 1 1 calc R U . . .
C43 C 1.0150(7) -0.1996(8) 0.6052(4) 0.059(2) Uani 1 1 d . . . . .
H43A H 1.014279 -0.264330 0.636739 0.089 Uiso 1 1 calc R U . . .
H43B H 1.078436 -0.223068 0.562244 0.089 Uiso 1 1 calc R U . . .
H43C H 0.942350 -0.163621 0.590590 0.089 Uiso 1 1 calc R U . . .
C44 C 1.1415(6) -0.1748(8) 0.6698(4) 0.060(2) Uani 1 1 d . . . . .
H44A H 1.139556 -0.132005 0.707753 0.090 Uiso 1 1 calc R U . . .
H44B H 1.206215 -0.178393 0.628767 0.090 Uiso 1 1 calc R U . . .
H44C H 1.150427 -0.249818 0.688643 0.090 Uiso 1 1 calc R U . . .
C45 C 0.9411(7) -0.3651(5) 0.8167(4) 0.0493(16) Uani 1 1 d . . . . .
C46 C 0.9134(8) -0.4397(6) 0.7796(5) 0.064(2) Uani 1 1 d . . . . .
H46A H 0.833439 -0.403781 0.776347 0.095 Uiso 1 1 calc R U . . .
H46B H 0.925046 -0.509756 0.807519 0.095 Uiso 1 1 calc R U . . .
H46C H 0.963860 -0.454137 0.731042 0.095 Uiso 1 1 calc R U . . .
C47 C 1.0646(10) -0.4185(8) 0.8219(10) 0.122(6) Uani 1 1 d . . . . .
H47A H 1.115187 -0.431132 0.773241 0.183 Uiso 1 1 calc R U . . .
H47B H 1.077704 -0.489300 0.848945 0.183 Uiso 1 1 calc R U . . .
H47C H 1.080791 -0.369698 0.846737 0.183 Uiso 1 1 calc R U . . .
C48 C 0.8634(17) -0.3377(10) 0.8903(6) 0.122(6) Uani 1 1 d . . . . .
H48A H 0.886041 -0.292488 0.913880 0.183 Uiso 1 1 calc R U . . .
H48B H 0.869131 -0.406131 0.919040 0.183 Uiso 1 1 calc R U . . .
H48C H 0.784270 -0.296420 0.886192 0.183 Uiso 1 1 calc R U . . .
C49 C 1.0046(5) -0.0843(5) 0.8766(3) 0.0364(12) Uani 1 1 d . . . . .
C50 C 1.1307(6) -0.1266(7) 0.8766(4) 0.0486(15) Uani 1 1 d . . . . .
H50A H 1.157891 -0.204901 0.891955 0.073 Uiso 1 1 calc R U . . .
H50B H 1.140262 -0.084136 0.910033 0.073 Uiso 1 1 calc R U . . .
H50C H 1.175244 -0.117918 0.827877 0.073 Uiso 1 1 calc R U . . .
C51 C 0.9317(7) -0.0914(8) 0.9523(4) 0.0557(19) Uani 1 1 d . . . . .
H51A H 0.851652 -0.067403 0.950412 0.083 Uiso 1 1 calc R U . . .
H51B H 0.937292 -0.043398 0.983823 0.083 Uiso 1 1 calc R U . . .
H51C H 0.959276 -0.167891 0.971263 0.083 Uiso 1 1 calc R U . . .
C52 C 0.9648(7) 0.0328(6) 0.8448(4) 0.0506(16) Uani 1 1 d . . . . .
H52A H 1.006969 0.033243 0.794301 0.076 Uiso 1 1 calc R U . . .
H52B H 0.979011 0.080217 0.872147 0.076 Uiso 1 1 calc R U . . .
H52C H 0.882608 0.060687 0.847486 0.076 Uiso 1 1 calc R U . . .
C61 C 0.5716(5) 0.0266(5) 1.0323(3) 0.0320(11) Uani 1 1 d . . . . .
H61 H 0.615208 0.043683 1.056997 0.038 Uiso 1 1 calc R U . . .
C62 C 0.4685(5) 0.1140(4) 1.0168(3) 0.0296(10) Uani 1 1 d . . . . .
H62 H 0.451801 0.188762 1.024493 0.035 Uiso 0.5 1 calc R U P B 2
C63 C 0.3902(5) 0.0868(5) 0.9891(3) 0.0309(10) Uani 1 1 d . . . . .
H63 H 0.317277 0.141012 0.985330 0.037 Uiso 1 1 calc R U . . .
C64 C 0.4213(15) 0.2247(11) 1.0522(8) 0.055(4) Uani 0.5 1 d . . P C 1
H64A H 0.352148 0.274815 1.036646 0.083 Uiso 0.5 1 calc R U P C 1
H64B H 0.402391 0.213521 1.104772 0.083 Uiso 0.5 1 calc R U P C 1
H64C H 0.479059 0.257065 1.037965 0.083 Uiso 0.5 1 calc R U P C 1

loop_
_atom_site_aniso_label
_atom_site_aniso_U_11
_atom_site_aniso_U_22
_atom_site_aniso_U_33
_atom_site_aniso_U_23
_atom_site_aniso_U_13
_atom_site_aniso_U_12
Sm1 0.02176(15) 0.02846(15) 0.02150(13) -0.00136(9) -0.00204(9) -0.01344(11)
Sm2 0.02301(15) 0.02847(15) 0.02380(13) 0.00017(9) 0.00004(9) -0.01323(11)
Si1 0.0284(7) 0.0259(6) 0.0315(6) -0.0014(5) -0.0097(5) -0.0126(5)
Si2 0.0224(7) 0.0276(6) 0.0364(7) -0.0034(5) -0.0093(5) -0.0110(5)
Si3 0.0202(6) 0.0265(6) 0.0320(6) -0.0048(5) -0.0039(5) -0.0086(5)
O1 0.033(2) 0.0319(18) 0.0256(16) -0.0012(13) -0.0023(14) -0.0162(16)
O2 0.034(2) 0.0340(19) 0.042(2) -0.0054(15) -0.0175(16) -0.0122(17)
O3 0.032(2) 0.0302(19) 0.051(2) -0.0078(16) -0.0161(17) -0.0108(16)
O4 0.0288(19) 0.0302(17) 0.0311(17) 0.0029(13) -0.0081(14) -0.0169(15)
O21 0.0176(17) 0.0313(18) 0.0369(18) -0.0018(14) -0.0030(13) -0.0101(14)
O22 0.031(2) 0.045(2) 0.0290(18) -0.0039(15) -0.0070(14) -0.0167(17)
O23 0.026(2) 0.0291(19) 0.056(2) -0.0013(16) -0.0129(17) -0.0129(16)
O24 0.034(2) 0.029(2) 0.078(3) -0.0106(19) -0.025(2) -0.0070(18)
O41 0.0203(17) 0.0289(17) 0.0265(16) -0.0030(12) 0.0015(12) -0.0089(14)
O42 0.0232(19) 0.035(2) 0.0347(19) -0.0079(14) 0.0018(14) -0.0084(16)
O43 0.039(2) 0.034(2) 0.049(2) -0.0075(17) -0.0129(18) -0.0148(18)
O44 0.0264(19) 0.0315(19) 0.0396(19) -0.0031(14) -0.0110(15) -0.0108(16)
C1 0.050(4) 0.044(3) 0.053(4) -0.014(3) -0.024(3) -0.014(3)
C2 0.066(5) 0.064(5) 0.074(5) -0.017(4) -0.046(4) -0.014(4)
C3 0.085(7) 0.089(6) 0.042(4) -0.017(4) -0.011(4) -0.041(5)
C4 0.065(5) 0.047(4) 0.092(6) -0.031(4) -0.038(5) -0.004(4)
C5 0.029(3) 0.034(3) 0.053(3) -0.006(2) -0.015(2) -0.010(2)
C6 0.032(4) 0.070(5) 0.063(4) -0.005(3) -0.009(3) -0.021(3)
C7 0.037(4) 0.039(4) 0.112(7) -0.010(4) -0.031(4) -0.007(3)
C8 0.048(4) 0.047(3) 0.055(4) 0.000(3) -0.026(3) -0.021(3)
C9 0.038(3) 0.035(3) 0.046(3) 0.009(2) -0.008(2) -0.026(3)
C10 0.048(4) 0.036(3) 0.070(4) 0.013(3) -0.016(3) -0.025(3)
C11 0.062(5) 0.054(4) 0.043(3) 0.018(3) -0.007(3) -0.034(4)
C12 0.029(3) 0.053(4) 0.072(4) 0.016(3) -0.020(3) -0.022(3)
C21 0.055(4) 0.073(4) 0.033(3) 0.001(3) -0.016(3) -0.035(3)
C22A 0.067(6) 0.066(5) 0.033(4) 0.013(4) -0.010(4) -0.036(5)
C22B 0.080(10) 0.086(10) 0.030(8) -0.003(8) -0.025(8) -0.046(9)
C23A 0.069(7) 0.110(8) 0.046(5) 0.013(5) -0.027(4) -0.037(6)
C23B 0.076(10) 0.078(10) 0.031(8) 0.004(8) -0.010(8) -0.037(9)
C24A 0.087(7) 0.080(6) 0.033(4) -0.015(4) -0.002(4) -0.046(6)
C24B 0.072(10) 0.086(11) 0.045(9) 0.008(9) -0.022(9) -0.035(9)
C25 0.022(3) 0.041(3) 0.069(4) -0.002(3) -0.015(3) -0.012(3)
C26 0.036(4) 0.086(6) 0.069(5) -0.007(4) 0.002(3) -0.024(4)
C27 0.030(4) 0.049(4) 0.110(7) -0.019(4) -0.018(4) -0.005(3)
C28 0.033(4) 0.050(4) 0.098(6) -0.008(4) -0.027(4) -0.020(3)
C29 0.031(3) 0.032(3) 0.073(4) -0.006(3) -0.018(3) -0.010(2)
C30 0.084(7) 0.034(4) 0.128(8) -0.013(4) -0.061(6) -0.016(4)
C31 0.072(6) 0.044(4) 0.098(7) 0.006(4) -0.012(5) -0.029(4)
C32 0.038(4) 0.038(3) 0.073(5) -0.006(3) -0.020(3) -0.005(3)
C41 0.041(4) 0.047(3) 0.035(3) -0.012(2) 0.005(2) -0.018(3)
C42 0.067(6) 0.071(5) 0.047(4) -0.001(3) 0.018(4) -0.025(4)
C43 0.049(4) 0.072(5) 0.052(4) -0.031(4) 0.001(3) -0.020(4)
C44 0.024(3) 0.087(6) 0.055(4) -0.005(4) -0.001(3) -0.012(3)
C45 0.053(4) 0.029(3) 0.077(5) 0.003(3) -0.036(4) -0.015(3)
C46 0.074(6) 0.037(3) 0.099(6) 0.002(4) -0.042(5) -0.028(4)
C47 0.084(8) 0.040(5) 0.275(19) 0.002(7) -0.126(11) -0.006(5)
C48 0.25(2) 0.075(7) 0.066(6) 0.015(5) -0.026(9) -0.099(11)
C49 0.028(3) 0.042(3) 0.045(3) -0.008(2) -0.013(2) -0.014(2)
C50 0.032(3) 0.063(4) 0.057(4) -0.011(3) -0.016(3) -0.018(3)
C51 0.046(4) 0.084(6) 0.047(4) -0.018(3) -0.007(3) -0.032(4)
C52 0.045(4) 0.037(3) 0.077(5) -0.009(3) -0.020(3) -0.018(3)
C61 0.030(3) 0.036(3) 0.033(2) 0.002(2) -0.0031(19) -0.020(2)
C62 0.028(3) 0.030(2) 0.029(2) -0.0018(18) 0.0008(18) -0.014(2)
C63 0.024(3) 0.029(2) 0.041(3) -0.001(2) -0.007(2) -0.012(2)
C64 0.067(10) 0.032(6) 0.050(7) -0.001(5) -0.002(6) -0.012(6)

loop_
_atom_type_symbol
_atom_type_description
_atom_type_scat_dispersion_real
_atom_type_scat_dispersion_imag
_atom_type_scat_source
C C 0.0181 0.0091 'International Tables Vol C Tables 4.2.6.8 and 6.1.1.4'
H H 0.0000 0.0000 'International Tables Vol C Tables 4.2.6.8 and 6.1.1.4'
O O 0.0492 0.0322 'International Tables Vol C Tables 4.2.6.8 and 6.1.1.4'
Si Si 0.2541 0.3302 'International Tables Vol C Tables 4.2.6.8 and 6.1.1.4'
Sm Sm -5.3236 12.2178 'International Tables Vol C Tables 4.2.6.8 and 6.1.1.4'

loop_
_exptl_crystal_face_index_h
_exptl_crystal_face_index_k
_exptl_crystal_face_index_l
_exptl_crystal_face_perp_dist
2 0 12 0.0612
6 1 11 0.1109
0 -2 -12 0.0538
-2 6 -2 0.1298
0 7 6 0.1185
-5 0 6 0.1299
5 -4 2 0.0858
-6 -8 -3 0.1069
6 9 2 0.1118
-5 -2 -12 0.0795
-3 -5 -12 0.0638
2 -6 -5 0.0588
-3 1 9 0.1084
0 -2 12 0.0668
-1 -1 -12 0.0687
4 6 -7 0.1090

loop_
_geom_angle_atom_site_label_1
_geom_angle_atom_site_label_2
_geom_angle_atom_site_label_3
_geom_angle
_geom_angle_site_symmetry_1
_geom_angle_site_symmetry_3
O1 Sm1 O21 73.72(12) . .
O1 Sm1 O41 73.57(12) . .
O21 Sm1 O41 72.42(12) . .
O1 Sm1 O22 117.50(13) . .
O21 Sm1 O22 58.90(12) . .
O41 Sm1 O22 120.81(13) . .
O1 Sm1 O4 59.61(12) . .
O21 Sm1 O4 122.33(12) . .
O41 Sm1 O4 118.90(11) . .
O22 Sm1 O4 114.87(12) . .
O1 Sm1 O42 119.13(13) . .
O21 Sm1 O42 118.75(13) . .
O41 Sm1 O42 58.65(11) . .
O22 Sm1 O42 118.48(13) . .
O4 Sm1 O42 112.91(12) . .
O1 Sm1 Si1 28.56(9) . .
O21 Sm1 Si1 96.88(9) . .
O41 Sm1 Si1 96.22(8) . .
O22 Sm1 Si1 119.71(10) . .
O4 Sm1 Si1 31.08(8) . .
O42 Sm1 Si1 121.36(9) . .
O1 Sm1 Si2 95.01(10) . .
O21 Sm1 Si2 28.15(9) . .
O41 Sm1 Si2 95.82(9) . .
O22 Sm1 Si2 30.75(9) . .
O4 Sm1 Si2 123.47(9) . .
O42 Sm1 Si2 123.33(9) . .
Si1 Sm1 Si2 110.18(4) . .
O1 Sm1 Si3 95.69(9) . .
O21 Sm1 Si3 94.58(9) . .
O41 Sm1 Si3 27.86(8) . .
O22 Sm1 Si3 124.38(10) . .
O4 Sm1 Si3 120.41(8) . .
O42 Sm1 Si3 30.79(9) . .
Si1 Sm1 Si3 110.67(3) . .
Si2 Sm1 Si3 111.00(4) . .
O1 Sm1 Sm2 43.41(9) . .
O21 Sm1 Sm2 43.31(9) . .
O41 Sm1 Sm2 43.88(8) . .
O22 Sm1 Sm2 102.09(9) . .
O4 Sm1 Sm2 103.00(8) . .
O42 Sm1 Sm2 102.53(8) . .
Si1 Sm1 Sm2 71.97(3) . .
Si2 Sm1 Sm2 71.39(3) . .
Si3 Sm1 Sm2 71.75(2) . .
O21 Sm2 O1 75.86(12) . .
O21 Sm2 O41 74.74(12) . .
O1 Sm2 O41 75.70(13) . .
O21 Sm2 C61 99.30(16) . 2_657
O1 Sm2 C61 147.23(16) . 2_657
O41 Sm2 C61 135.12(16) . 2_657
O21 Sm2 C62 136.38(16) . .
O1 Sm2 C62 101.53(15) . .
O41 Sm2 C62 147.93(16) . .
C61 Sm2 C62 59.44(18) 2_657 .
O21 Sm2 C63 145.13(15) . 2_657
O1 Sm2 C63 137.09(15) . 2_657
O41 Sm2 C63 99.62(15) . 2_657
C61 Sm2 C63 60.06(18) 2_657 2_657
C62 Sm2 C63 60.27(18) . 2_657
O21 Sm2 C61 167.00(15) . .
O1 Sm2 C61 110.94(15) . .
O41 Sm2 C61 117.25(16) . .
C61 Sm2 C61 68.9(2) 2_657 .
C62 Sm2 C61 33.06(18) . .
C63 Sm2 C61 33.22(17) 2_657 .
O21 Sm2 C62 114.80(15) . 2_657
O1 Sm2 C62 169.09(14) . 2_657
O41 Sm2 C62 108.54(15) . 2_657
C61 Sm2 C62 33.05(18) 2_657 2_657
C62 Sm2 C62 69.4(2) . 2_657
C63 Sm2 C62 33.33(17) 2_657 2_657
C61 Sm2 C62 58.15(17) . 2_657
O21 Sm2 C63 108.67(15) . .
O1 Sm2 C63 116.99(15) . .
O41 Sm2 C63 167.23(14) . .
C61 Sm2 C63 33.05(17) 2_657 .
C62 Sm2 C63 33.17(17) . .
C63 Sm2 C63 70.4(2) 2_657 .
C61 Sm2 C63 58.50(17) . .
C62 Sm2 C63 58.73(17) 2_657 .
O21 Sm2 Sm1 44.82(9) . .
O1 Sm2 Sm1 44.62(8) . .
O41 Sm2 Sm1 45.41(8) . .
C61 Sm2 Sm1 143.87(13) 2_657 .
C62 Sm2 Sm1 145.68(12) . .
C63 Sm2 Sm1 144.77(13) 2_657 .
C61 Sm2 Sm1 147.27(12) . .
C62 Sm2 Sm1 144.89(11) 2_657 .
C63 Sm2 Sm1 144.83(12) . .
O1 Si1 O3 115.5(2) . .
O1 Si1 O2 117.9(2) . .
O3 Si1 O2 106.2(2) . .
O1 Si1 O4 101.13(19) . .
O3 Si1 O4 111.2(2) . .
O2 Si1 O4 104.1(2) . .
O1 Si1 Sm1 47.37(13) . .
O3 Si1 Sm1 126.85(15) . .
O2 Si1 Sm1 126.52(16) . .
O4 Si1 Sm1 53.81(13) . .
O21 Si2 O23 117.7(2) . .
O21 Si2 O24 116.8(2) . .
O23 Si2 O24 105.9(2) . .
O21 Si2 O22 99.8(2) . .
O23 Si2 O22 105.5(2) . .
O24 Si2 O22 110.4(2) . .
O21 Si2 Sm1 46.87(13) . .
O23 Si2 Sm1 125.09(15) . .
O24 Si2 Sm1 128.54(17) . .
O22 Si2 Sm1 52.95(13) . .
O41 Si3 O43 117.7(2) . .
O41 Si3 O44 116.9(2) . .
O43 Si3 O44 105.5(2) . .
O41 Si3 O42 100.6(2) . .
O43 Si3 O42 104.6(2) . .
O44 Si3 O42 110.8(2) . .
O41 Si3 Sm1 47.53(13) . .
O43 Si3 Sm1 124.10(17) . .
O44 Si3 Sm1 129.80(15) . .
O42 Si3 Sm1 53.04(14) . .
Si1 O1 Sm2 163.9(2) . .
Si1 O1 Sm1 104.07(17) . .
Sm2 O1 Sm1 91.97(13) . .
C1 O2 Si1 130.2(4) . .
C5 O3 Si1 131.9(4) . .
C9 O4 Si1 129.6(4) . .
C9 O4 Sm1 134.3(3) . .
Si1 O4 Sm1 95.11(15) . .
Si2 O21 Sm2 162.5(2) . .
Si2 O21 Sm1 104.98(18) . .
Sm2 O21 Sm1 91.87(13) . .
C21 O22 Si2 131.0(4) . .
C21 O22 Sm1 132.6(3) . .
Si2 O22 Sm1 96.30(16) . .
C25 O23 Si2 131.2(4) . .
C29 O24 Si2 132.2(4) . .
Si3 O41 Sm2 164.7(2) . .
Si3 O41 Sm1 104.60(16) . .
Sm2 O41 Sm1 90.70(12) . .
C41 O42 Si3 130.9(4) . .
C41 O42 Sm1 132.4(4) . .
Si3 O42 Sm1 96.17(16) . .
C45 O43 Si3 131.3(4) . .
C49 O44 Si3 131.7(4) . .
O2 C1 C3 110.3(6) . .
O2 C1 C4 109.1(6) . .
C3 C1 C4 110.9(8) . .
O2 C1 C2 105.4(6) . .
C3 C1 C2 111.6(7) . .
C4 C1 C2 109.4(7) . .
C1 C2 H2A 109.5 . .
C1 C2 H2B 109.5 . .
H2A C2 H2B 109.5 . .
C1 C2 H2C 109.5 . .
H2A C2 H2C 109.5 . .
H2B C2 H2C 109.5 . .
C1 C3 H3A 109.5 . .
C1 C3 H3B 109.5 . .
H3A C3 H3B 109.5 . .
C1 C3 H3C 109.5 . .
H3A C3 H3C 109.5 . .
H3B C3 H3C 109.5 . .
C1 C4 H4A 109.5 . .
C1 C4 H4B 109.5 . .
H4A C4 H4B 109.5 . .
C1 C4 H4C 109.5 . .
H4A C4 H4C 109.5 . .
H4B C4 H4C 109.5 . .
O3 C5 C8 110.8(5) . .
O3 C5 C6 108.4(5) . .
C8 C5 C6 110.3(6) . .
O3 C5 C7 105.7(5) . .
C8 C5 C7 110.1(6) . .
C6 C5 C7 111.4(6) . .
C5 C6 H6A 109.5 . .
C5 C6 H6B 109.5 . .
H6A C6 H6B 109.5 . .
C5 C6 H6C 109.5 . .
H6A C6 H6C 109.5 . .
H6B C6 H6C 109.5 . .
C5 C7 H7A 109.5 . .
C5 C7 H7B 109.5 . .
H7A C7 H7B 109.5 . .
C5 C7 H7C 109.5 . .
H7A C7 H7C 109.5 . .
H7B C7 H7C 109.5 . .
C5 C8 H8A 109.5 . .
C5 C8 H8B 109.5 . .
H8A C8 H8B 109.5 . .
C5 C8 H8C 109.5 . .
H8A C8 H8C 109.5 . .
H8B C8 H8C 109.5 . .
O4 C9 C11 106.8(5) . .
O4 C9 C12 108.2(5) . .
C11 C9 C12 111.8(6) . .
O4 C9 C10 110.4(5) . .
C11 C9 C10 108.6(6) . .
C12 C9 C10 110.9(6) . .
C9 C10 H10A 109.5 . .
C9 C10 H10B 109.5 . .
H10A C10 H10B 109.5 . .
C9 C10 H10C 109.5 . .
H10A C10 H10C 109.5 . .
H10B C10 H10C 109.5 . .
C9 C11 H11A 109.5 . .
C9 C11 H11B 109.5 . .
H11A C11 H11B 109.5 . .
C9 C11 H11C 109.5 . .
H11A C11 H11C 109.5 . .
H11B C11 H11C 109.5 . .
C9 C12 H12A 109.5 . .
C9 C12 H12B 109.5 . .
H12A C12 H12B 109.5 . .
C9 C12 H12C 109.5 . .
H12A C12 H12C 109.5 . .
H12B C12 H12C 109.5 . .
O22 C21 C24B 105.1(12) . .
O22 C21 C23B 102.5(11) . .
C24B C21 C23B 114.4(11) . .
O22 C21 C22B 107.8(11) . .
C24B C21 C22B 113.0(11) . .
C23B C21 C22B 112.9(10) . .
O22 C21 C23A 114.0(6) . .
O22 C21 C24A 107.6(6) . .
C23A C21 C24A 112.3(7) . .
O22 C21 C22A 105.6(5) . .
C23A C21 C22A 108.5(7) . .
C24A C21 C22A 108.5(6) . .
C21 C22A H22A 109.5 . .
C21 C22A H22B 109.5 . .
H22A C22A H22B 109.5 . .
C21 C22A H22C 109.5 . .
H22A C22A H22C 109.5 . .
H22B C22A H22C 109.5 . .
C21 C22B H22D 109.5 . .
C21 C22B H22E 109.5 . .
H22D C22B H22E 109.5 . .
C21 C22B H22F 109.5 . .
H22D C22B H22F 109.5 . .
H22E C22B H22F 109.5 . .
C21 C23A H23A 109.5 . .
C21 C23A H23B 109.5 . .
H23A C23A H23B 109.5 . .
C21 C23A H23C 109.5 . .
H23A C23A H23C 109.5 . .
H23B C23A H23C 109.5 . .
C21 C23B H23D 109.5 . .
C21 C23B H23E 109.5 . .
H23D C23B H23E 109.5 . .
C21 C23B H23F 109.5 . .
H23D C23B H23F 109.5 . .
H23E C23B H23F 109.5 . .
C21 C24A H24A 109.5 . .
C21 C24A H24B 109.5 . .
H24A C24A H24B 109.5 . .
C21 C24A H24C 109.5 . .
H24A C24A H24C 109.5 . .
H24B C24A H24C 109.5 . .
C21 C24B H24D 109.5 . .
C21 C24B H24E 109.5 . .
H24D C24B H24E 109.5 . .
C21 C24B H24F 109.5 . .
H24D C24B H24F 109.5 . .
H24E C24B H24F 109.5 . .
O23 C25 C28 108.8(6) . .
O23 C25 C26 110.2(5) . .
C28 C25 C26 110.9(7) . .
O23 C25 C27 106.1(6) . .
C28 C25 C27 110.7(6) . .
C26 C25 C27 110.0(7) . .
C25 C26 H26A 109.5 . .
C25 C26 H26B 109.5 . .
H26A C26 H26B 109.5 . .
C25 C26 H26C 109.5 . .
H26A C26 H26C 109.5 . .
H26B C26 H26C 109.5 . .
C25 C27 H27A 109.5 . .
C25 C27 H27B 109.5 . .
H27A C27 H27B 109.5 . .
C25 C27 H27C 109.5 . .
H27A C27 H27C 109.5 . .
H27B C27 H27C 109.5 . .
C25 C28 H28A 109.5 . .
C25 C28 H28B 109.5 . .
H28A C28 H28B 109.5 . .
C25 C28 H28C 109.5 . .
H28A C28 H28C 109.5 . .
H28B C28 H28C 109.5 . .
O24 C29 C31 109.4(6) . .
O24 C29 C30 105.2(6) . .
C31 C29 C30 110.9(8) . .
O24 C29 C32 110.2(6) . .
C31 C29 C32 110.4(7) . .
C30 C29 C32 110.6(7) . .
C29 C30 H30A 109.5 . .
C29 C30 H30B 109.5 . .
H30A C30 H30B 109.5 . .
C29 C30 H30C 109.5 . .
H30A C30 H30C 109.5 . .
H30B C30 H30C 109.5 . .
C29 C31 H31A 109.5 . .
C29 C31 H31B 109.5 . .
H31A C31 H31B 109.5 . .
C29 C31 H31C 109.5 . .
H31A C31 H31C 109.5 . .
H31B C31 H31C 109.5 . .
C29 C32 H32A 109.5 . .
C29 C32 H32B 109.5 . .
H32A C32 H32B 109.5 . .
C29 C32 H32C 109.5 . .
H32A C32 H32C 109.5 . .
H32B C32 H32C 109.5 . .
O42 C41 C43 108.0(6) . .
O42 C41 C42 105.6(5) . .
C43 C41 C42 111.3(7) . .
O42 C41 C44 111.0(5) . .
C43 C41 C44 110.1(7) . .
C42 C41 C44 110.8(7) . .
C41 C42 H42A 109.5 . .
C41 C42 H42B 109.5 . .
H42A C42 H42B 109.5 . .
C41 C42 H42C 109.5 . .
H42A C42 H42C 109.5 . .
H42B C42 H42C 109.5 . .
C41 C43 H43A 109.5 . .
C41 C43 H43B 109.5 . .
H43A C43 H43B 109.5 . .
C41 C43 H43C 109.5 . .
H43A C43 H43C 109.5 . .
H43B C43 H43C 109.5 . .
C41 C44 H44A 109.5 . .
C41 C44 H44B 109.5 . .
H44A C44 H44B 109.5 . .
C41 C44 H44C 109.5 . .
H44A C44 H44C 109.5 . .
H44B C44 H44C 109.5 . .
O43 C45 C48 110.3(7) . .
O43 C45 C46 105.5(6) . .
C48 C45 C46 111.4(9) . .
O43 C45 C47 109.3(8) . .
C48 C45 C47 109.8(11) . .
C46 C45 C47 110.4(7) . .
C45 C46 H46A 109.5 . .
C45 C46 H46B 109.5 . .
H46A C46 H46B 109.5 . .
C45 C46 H46C 109.5 . .
H46A C46 H46C 109.5 . .
H46B C46 H46C 109.5 . .
C45 C47 H47A 109.5 . .
C45 C47 H47B 109.5 . .
H47A C47 H47B 109.5 . .
C45 C47 H47C 109.5 . .
H47A C47 H47C 109.5 . .
H47B C47 H47C 109.5 . .
C45 C48 H48A 109.5 . .
C45 C48 H48B 109.5 . .
H48A C48 H48B 109.5 . .
C45 C48 H48C 109.5 . .
H48A C48 H48C 109.5 . .
H48B C48 H48C 109.5 . .
O44 C49 C52 110.6(5) . .
O44 C49 C50 105.4(5) . .
C52 C49 C50 110.1(6) . .
O44 C49 C51 108.1(5) . .
C52 C49 C51 111.4(6) . .
C50 C49 C51 111.1(6) . .
C49 C50 H50A 109.5 . .
C49 C50 H50B 109.5 . .
H50A C50 H50B 109.5 . .
C49 C50 H50C 109.5 . .
H50A C50 H50C 109.5 . .
H50B C50 H50C 109.5 . .
C49 C51 H51A 109.5 . .
C49 C51 H51B 109.5 . .
H51A C51 H51B 109.5 . .
C49 C51 H51C 109.5 . .
H51A C51 H51C 109.5 . .
H51B C51 H51C 109.5 . .
C49 C52 H52A 109.5 . .
C49 C52 H52B 109.5 . .
H52A C52 H52B 109.5 . .
C49 C52 H52C 109.5 . .
H52A C52 H52C 109.5 . .
H52B C52 H52C 109.5 . .
C62 C61 C63 121.6(5) . 2_657
C62 C61 Sm2 75.7(3) . 2_657
C63 C61 Sm2 76.6(3) 2_657 2_657
C62 C61 Sm2 71.9(3) . .
C63 C61 Sm2 72.0(3) 2_657 .
Sm2 C61 Sm2 111.1(2) 2_657 .
C62 C61 H61 119.2 . .
C63 C61 H61 119.2 2_657 .
Sm2 C61 H61 119.3 2_657 .
Sm2 C61 H61 129.5 . .
C61 C62 C63 120.1(5) . .
C61 C62 C64 118.9(8) . .
C63 C62 C64 117.7(9) . .
C61 C62 Sm2 75.1(3) . .
C63 C62 Sm2 76.2(3) . .
C64 C62 Sm2 137.9(6) . .
C61 C62 Sm2 71.2(3) . 2_657
C63 C62 Sm2 71.6(3) . 2_657
C64 C62 Sm2 111.5(6) . 2_657
Sm2 C62 Sm2 110.6(2) . 2_657
C61 C62 H62 119.9 . .
C63 C62 H62 119.9 . .
Sm2 C62 H62 119.8 . .
Sm2 C62 H62 129.6 2_657 .
C61 C63 C62 117.6(5) 2_657 .
C61 C63 Sm2 74.8(3) 2_657 2_657
C62 C63 Sm2 75.0(3) . 2_657
C61 C63 Sm2 70.3(3) 2_657 .
C62 C63 Sm2 70.6(3) . .
Sm2 C63 Sm2 109.6(2) 2_657 .
C61 C63 H63 121.2 2_657 .
C62 C63 H63 121.2 . .
Sm2 C63 H63 120.2 2_657 .
Sm2 C63 H63 130.2 . .
C62 C64 H64A 109.5 . .
C62 C64 H64B 109.5 . .
H64A C64 H64B 109.5 . .
C62 C64 H64C 109.5 . .
H64A C64 H64C 109.5 . .
H64B C64 H64C 109.5 . .

loop_
_geom_bond_atom_site_label_1
_geom_bond_atom_site_label_2
_geom_bond_distance
_geom_bond_site_symmetry_2
Sm1 O1 2.452(3) .
Sm1 O21 2.461(4) .
Sm1 O41 2.485(4) .
Sm1 O22 2.616(4) .
Sm1 O4 2.620(4) .
Sm1 O42 2.620(4) .
Sm1 Si1 3.2332(13) .
Sm1 Si2 3.2574(14) .
Sm1 Si3 3.2604(14) .
Sm1 Sm2 3.4896(4) .
Sm2 O21 2.395(4) .
Sm2 O1 2.400(4) .
Sm2 O41 2.419(3) .
Sm2 C61 2.523(5) 2_657
Sm2 C62 2.532(5) .
Sm2 C63 2.537(5) 2_657
Sm2 C61 2.575(5) .
Sm2 C62 2.583(5) 2_657
Sm2 C63 2.607(5) .
Si1 O1 1.593(4) .
Si1 O3 1.625(4) .
Si1 O2 1.626(4) .
Si1 O4 1.676(4) .
Si2 O21 1.591(4) .
Si2 O23 1.625(4) .
Si2 O24 1.626(4) .
Si2 O22 1.676(4) .
Si3 O41 1.575(4) .
Si3 O43 1.619(4) .
Si3 O44 1.627(4) .
Si3 O42 1.679(4) .
O2 C1 1.440(7) .
O3 C5 1.444(7) .
O4 C9 1.449(6) .
O22 C21 1.455(7) .
O23 C25 1.437(7) .
O24 C29 1.433(8) .
O42 C41 1.450(7) .
O43 C45 1.433(8) .
O44 C49 1.435(7) .
C1 C3 1.511(12) .
C1 C4 1.523(10) .
C1 C2 1.529(10) .
C2 H2A 0.9800 .
C2 H2B 0.9800 .
C2 H2C 0.9800 .
C3 H3A 0.9800 .
C3 H3B 0.9800 .
C3 H3C 0.9800 .
C4 H4A 0.9800 .
C4 H4B 0.9800 .
C4 H4C 0.9800 .
C5 C8 1.507(9) .
C5 C6 1.522(10) .
C5 C7 1.524(9) .
C6 H6A 0.9800 .
C6 H6B 0.9800 .
C6 H6C 0.9800 .
C7 H7A 0.9800 .
C7 H7B 0.9800 .
C7 H7C 0.9800 .
C8 H8A 0.9800 .
C8 H8B 0.9800 .
C8 H8C 0.9800 .
C9 C11 1.509(10) .
C9 C12 1.524(9) .
C9 C10 1.535(9) .
C10 H10A 0.9800 .
C10 H10B 0.9800 .
C10 H10C 0.9800 .
C11 H11A 0.9800 .
C11 H11B 0.9800 .
C11 H11C 0.9800 .
C12 H12A 0.9800 .
C12 H12B 0.9800 .
C12 H12C 0.9800 .
C21 C24B 1.497(14) .
C21 C23B 1.499(14) .
C21 C22B 1.514(13) .
C21 C23A 1.516(10) .
C21 C24A 1.519(10) .
C21 C22A 1.546(10) .
C22A H22A 0.9800 .
C22A H22B 0.9800 .
C22A H22C 0.9800 .
C22B H22D 0.9800 .
C22B H22E 0.9800 .
C22B H22F 0.9800 .
C23A H23A 0.9800 .
C23A H23B 0.9800 .
C23A H23C 0.9800 .
C23B H23D 0.9800 .
C23B H23E 0.9800 .
C23B H23F 0.9800 .
C24A H24A 0.9800 .
C24A H24B 0.9800 .
C24A H24C 0.9800 .
C24B H24D 0.9800 .
C24B H24E 0.9800 .
C24B H24F 0.9800 .
C25 C28 1.509(9) .
C25 C26 1.518(11) .
C25 C27 1.533(10) .
C26 H26A 0.9800 .
C26 H26B 0.9800 .
C26 H26C 0.9800 .
C27 H27A 0.9800 .
C27 H27B 0.9800 .
C27 H27C 0.9800 .
C28 H28A 0.9800 .
C28 H28B 0.9800 .
C28 H28C 0.9800 .
C29 C31 1.496(12) .
C29 C30 1.515(10) .
C29 C32 1.530(10) .
C30 H30A 0.9800 .
C30 H30B 0.9800 .
C30 H30C 0.9800 .
C31 H31A 0.9800 .
C31 H31B 0.9800 .
C31 H31C 0.9800 .
C32 H32A 0.9800 .
C32 H32B 0.9800 .
C32 H32C 0.9800 .
C41 C43 1.513(10) .
C41 C42 1.520(11) .
C41 C44 1.525(10) .
C42 H42A 0.9800 .
C42 H42B 0.9800 .
C42 H42C 0.9800 .
C43 H43A 0.9800 .
C43 H43B 0.9800 .
C43 H43C 0.9800 .
C44 H44A 0.9800 .
C44 H44B 0.9800 .
C44 H44C 0.9800 .
C45 C48 1.495(15) .
C45 C46 1.510(9) .
C45 C47 1.513(11) .
C46 H46A 0.9800 .
C46 H46B 0.9800 .
C46 H46C 0.9800 .
C47 H47A 0.9800 .
C47 H47B 0.9800 .
C47 H47C 0.9800 .
C48 H48A 0.9800 .
C48 H48B 0.9800 .
C48 H48C 0.9800 .
C49 C52 1.516(10) .
C49 C50 1.522(8) .
C49 C51 1.524(9) .
C50 H50A 0.9800 .
C50 H50B 0.9800 .
C50 H50C 0.9800 .
C51 H51A 0.9800 .
C51 H51B 0.9800 .
C51 H51C 0.9800 .
C52 H52A 0.9800 .
C52 H52B 0.9800 .
C52 H52C 0.9800 .
C61 C62 1.454(8) .
C61 C63 1.462(8) 2_657
C61 H61 0.9500 .
C62 C63 1.469(7) .
C62 C64 1.524(14) .
C62 H62 0.9500 .
C63 H63 0.9500 .
C64 H64A 0.9800 .
C64 H64B 0.9800 .
C64 H64C 0.9800 .

loop_
_geom_torsion_atom_site_label_1
_geom_torsion_atom_site_label_2
_geom_torsion_atom_site_label_3
_geom_torsion_atom_site_label_4
_geom_torsion
_geom_torsion_site_symmetry_1
_geom_torsion_site_symmetry_4
O3 Si1 O1 Sm2 -63.5(9) . .
O2 Si1 O1 Sm2 63.5(9) . .
O4 Si1 O1 Sm2 176.3(8) . .
Sm1 Si1 O1 Sm2 178.9(10) . .
O3 Si1 O1 Sm1 117.6(2) . .
O2 Si1 O1 Sm1 -115.3(2) . .
O4 Si1 O1 Sm1 -2.6(2) . .
O1 Si1 O2 C1 -81.5(6) . .
O3 Si1 O2 C1 49.9(6) . .
O4 Si1 O2 C1 167.5(5) . .
Sm1 Si1 O2 C1 -137.4(5) . .
O1 Si1 O3 C5 -34.7(6) . .
O2 Si1 O3 C5 -167.5(5) . .
O4 Si1 O3 C5 79.8(6) . .
Sm1 Si1 O3 C5 19.9(6) . .
O1 Si1 O4 C9 -167.7(5) . .
O3 Si1 O4 C9 69.1(5) . .
O2 Si1 O4 C9 -44.9(5) . .
Sm1 Si1 O4 C9 -170.0(5) . .
O1 Si1 O4 Sm1 2.4(2) . .
O3 Si1 O4 Sm1 -120.86(18) . .
O2 Si1 O4 Sm1 125.17(18) . .
O23 Si2 O21 Sm2 50.2(8) . .
O24 Si2 O21 Sm2 -77.5(8) . .
O22 Si2 O21 Sm2 163.5(7) . .
Sm1 Si2 O21 Sm2 163.6(9) . .
O23 Si2 O21 Sm1 -113.5(2) . .
O24 Si2 O21 Sm1 118.9(2) . .
O22 Si2 O21 Sm1 -0.1(2) . .
O21 Si2 O22 C21 -177.7(5) . .
O23 Si2 O22 C21 -55.3(6) . .
O24 Si2 O22 C21 58.7(6) . .
Sm1 Si2 O22 C21 -177.8(6) . .
O21 Si2 O22 Sm1 0.1(2) . .
O23 Si2 O22 Sm1 122.56(19) . .
O24 Si2 O22 Sm1 -123.5(2) . .
O21 Si2 O23 C25 -85.6(6) . .
O24 Si2 O23 C25 47.2(6) . .
O22 Si2 O23 C25 164.3(5) . .
Sm1 Si2 O23 C25 -140.5(5) . .
O21 Si2 O24 C29 -22.4(7) . .
O23 Si2 O24 C29 -155.6(6) . .
O22 Si2 O24 C29 90.7(7) . .
Sm1 Si2 O24 C29 32.4(8) . .
O43 Si3 O41 Sm2 70.2(9) . .
O44 Si3 O41 Sm2 -57.0(9) . .
O42 Si3 O41 Sm2 -177.0(8) . .
Sm1 Si3 O41 Sm2 -177.6(10) . .
O43 Si3 O41 Sm1 -112.2(2) . .
O44 Si3 O41 Sm1 120.6(2) . .
O42 Si3 O41 Sm1 0.7(2) . .
O41 Si3 O42 C41 -172.6(5) . .
O43 Si3 O42 C41 -50.0(5) . .
O44 Si3 O42 C41 63.2(5) . .
Sm1 Si3 O42 C41 -172.0(6) . .
O41 Si3 O42 Sm1 -0.6(2) . .
O43 Si3 O42 Sm1 121.9(2) . .
O44 Si3 O42 Sm1 -124.85(18) . .
O41 Si3 O43 C45 -86.2(6) . .
O44 Si3 O43 C45 46.3(6) . .
O42 Si3 O43 C45 163.2(6) . .
Sm1 Si3 O43 C45 -141.8(5) . .
O41 Si3 O44 C49 -29.6(6) . .
O43 Si3 O44 C49 -162.5(5) . .
O42 Si3 O44 C49 84.8(5) . .
Sm1 Si3 O44 C49 26.2(6) . .
Si1 O2 C1 C3 44.5(9) . .
Si1 O2 C1 C4 -77.6(8) . .
Si1 O2 C1 C2 165.0(5) . .
Si1 O3 C5 C8 -40.2(8) . .
Si1 O3 C5 C6 80.9(7) . .
Si1 O3 C5 C7 -159.5(5) . .
Si1 O4 C9 C11 -158.6(4) . .
Sm1 O4 C9 C11 35.3(7) . .
Si1 O4 C9 C12 80.8(6) . .
Sm1 O4 C9 C12 -85.2(6) . .
Si1 O4 C9 C10 -40.8(7) . .
Sm1 O4 C9 C10 153.2(4) . .
Si2 O22 C21 C24B 88.4(12) . .
Sm1 O22 C21 C24B -88.6(12) . .
Si2 O22 C21 C23B -151.7(12) . .
Sm1 O22 C21 C23B 31.3(12) . .
Si2 O22 C21 C22B -32.3(13) . .
Sm1 O22 C21 C22B 150.6(12) . .
Si2 O22 C21 C23A 30.5(9) . .
Sm1 O22 C21 C23A -146.6(7) . .
Si2 O22 C21 C24A -94.8(7) . .
Sm1 O22 C21 C24A 88.2(7) . .
Si2 O22 C21 C22A 149.5(5) . .
Sm1 O22 C21 C22A -27.5(8) . .
Si2 O23 C25 C28 -80.2(7) . .
Si2 O23 C25 C26 41.6(8) . .
Si2 O23 C25 C27 160.7(5) . .
Si2 O24 C29 C31 79.9(8) . .
Si2 O24 C29 C30 -160.9(7) . .
Si2 O24 C29 C32 -41.7(9) . .
Si3 O42 C41 C43 80.5(7) . .
Sm1 O42 C41 C43 -88.6(7) . .
Si3 O42 C41 C42 -160.3(6) . .
Sm1 O42 C41 C42 30.6(8) . .
Si3 O42 C41 C44 -40.2(8) . .
Sm1 O42 C41 C44 150.7(5) . .
Si3 O43 C45 C48 39.4(11) . .
Si3 O43 C45 C46 159.8(6) . .
Si3 O43 C45 C47 -81.4(10) . .
Si3 O44 C49 C52 -38.2(7) . .
Si3 O44 C49 C50 -157.2(5) . .
Si3 O44 C49 C51 83.9(7) . .
C63 C61 C62 C63 9.7(8) 2_657 .
Sm2 C61 C62 C63 -54.4(4) 2_657 .
Sm2 C61 C62 C63 63.9(4) . .
C63 C61 C62 C64 168.9(8) 2_657 .
Sm2 C61 C62 C64 104.8(8) 2_657 .
Sm2 C61 C62 C64 -136.8(8) . .
C63 C61 C62 Sm2 -54.3(5) 2_657 .
Sm2 C61 C62 Sm2 -118.37(16) 2_657 .
C63 C61 C62 Sm2 64.1(4) 2_657 2_657
Sm2 C61 C62 Sm2 118.37(16) . 2_657
C61 C62 C63 C61 -9.3(8) . 2_657
C64 C62 C63 C61 -168.7(7) . 2_657
Sm2 C62 C63 C61 54.1(4) . 2_657
Sm2 C62 C63 C61 -63.5(4) 2_657 2_657
C61 C62 C63 Sm2 54.2(4) . 2_657
C64 C62 C63 Sm2 -105.2(7) . 2_657
Sm2 C62 C63 Sm2 117.58(16) . 2_657
C61 C62 C63 Sm2 -63.3(4) . .
C64 C62 C63 Sm2 137.2(7) . .
Sm2 C62 C63 Sm2 -117.58(16) 2_657 .
